data_2003778
loop_
_publ_author_name
'Blake, A. J.'
'Harding, M.'
'Sharp, J. T.'

_publ_section_title
;
 4-Substituted 1-Methyl-1<i>H</i>-2,3-benzodiazepine Compounds
;
_journal_issue 8
_journal_name_full 'Acta Crystallographica Section C'
_journal_page_first 1621
_journal_page_last 1627
_journal_paper_doi 10.1107/S0108270195001120
_journal_volume 51
_journal_year 1995
_chemical_formula_structural 'C18 H18 N2'
_chemical_formula_sum 'C18 H18 N2'
_chemical_formula_weight 262.34
_chemical_melting_point 336.5(5)
_chemical_name_systematic
;
 1(R)-methyl-4(1'(R)-phenylethyl)-1H-2,3-benzodiazepine
;
_space_group_IT_number 14
_symmetry_cell_setting monoclinic
_symmetry_space_group_name_Hall '-P 2yn'
_symmetry_space_group_name_H-M 'P 1 21/n 1'
_audit_creation_method SHELXL
_cell_angle_alpha 90.00
_cell_angle_beta 115.76(2)
_cell_angle_gamma 90.00
_cell_formula_units_Z 4
_cell_length_a 8.502(2)
_cell_length_b 21.675(13)
_cell_length_c 8.741(3)
_cell_measurement_reflns_used 11
_cell_measurement_temperature 298(2)
_cell_measurement_theta_max 15
_cell_measurement_theta_min 13
_cell_volume 1450.7(11)
_computing_cell_refinement 'DIF4 (Stoe & Cie, 1990a)'
_computing_data_collection 'DIF4 (Stoe & Cie, 1990a)'
_computing_data_reduction 'REDU4 (Stoe & Cie, 1990b)'
_computing_molecular_graphics 'SHELXTL/PC (Sheldrick, 1992)'
_computing_structure_refinement 'SHELXL-93 (Sheldrick, 1993)'
_computing_structure_solution 'SHELXS-86 (Sheldrick, 1985)'
_diffrn_ambient_temperature 298(2)
_diffrn_measurement_device 'Stoe Stadi-4 four-circle diffractometer'
_diffrn_measurement_method
;
\w-2\q scans using on-line profile fitting (Clegg, 1981)
;
_diffrn_radiation_monochromator graphite
_diffrn_radiation_source 'fine-focus sealed tube'
_diffrn_radiation_type MoK\a
_diffrn_radiation_wavelength 0.71073
_diffrn_reflns_av_R_equivalents 0.0000
_diffrn_reflns_av_sigmaI/netI 0.0241
_diffrn_reflns_limit_h_max 8
_diffrn_reflns_limit_h_min -9
_diffrn_reflns_limit_k_max 23
_diffrn_reflns_limit_k_min 0
_diffrn_reflns_limit_l_max 9
_diffrn_reflns_limit_l_min 0
_diffrn_reflns_number 1898
_diffrn_reflns_theta_max 22.51
_diffrn_reflns_theta_min 1.88
_diffrn_standards_decay_% 6
_diffrn_standards_interval_time 120
_diffrn_standards_number 3
_exptl_absorpt_coefficient_mu 0.071
_exptl_absorpt_correction_type none
_exptl_crystal_colour Yellow
_exptl_crystal_density_diffrn 1.201
_exptl_crystal_description Plate
_exptl_crystal_F_000 560
_exptl_crystal_size_max 0.62
_exptl_crystal_size_mid 0.54
_exptl_crystal_size_min 0.23
_refine_diff_density_max 0.211
_refine_diff_density_min -0.155
_refine_ls_extinction_coef 0.024(4)
_refine_ls_extinction_method 'SHELXL93 (Sheldrick, 1993)'
_refine_ls_goodness_of_fit_all 1.033
_refine_ls_goodness_of_fit_obs 1.065
_refine_ls_matrix_type full
_refine_ls_number_parameters 170
_refine_ls_number_reflns 1895
_refine_ls_number_restraints 0
_refine_ls_restrained_S_all 1.035
_refine_ls_restrained_S_obs 1.065
_refine_ls_R_factor_all 0.0559
_refine_ls_R_factor_obs 0.0452
_refine_ls_shift/esd_max 0.003
_refine_ls_shift/esd_mean 0.001
_refine_ls_structure_factor_coef Fsqd
_refine_ls_weighting_scheme
;calc w = 1/[s^2^(Fo^2^) + (0.0666P)^2^ + 0.4158P]
where P = (Fo^2^ + 2Fc^2^)/3
;
_refine_ls_wR_factor_all 0.1281
_refine_ls_wR_factor_obs 0.1194
_reflns_number_observed 1577
_reflns_number_total 1898
_reflns_observed_criterion >2sigma(I)
_cod_data_source_file ha1139.cif
_cod_data_source_block 1
_cod_depositor_comments
;
The following automatic conversions were performed:
'_symmetry_cell_setting' value 'Monoclinic' changed to 'monoclinic'
according to '/home/saulius/struct/CIF-dictionaries/cif_core.dic'
dictionary named 'cif_core.dic' version 2.4.1 from
2010-06-29.

'_exptl_absorpt_correction_type' value 'None' changed to
'none' according to '/home/saulius/struct/CIF-dictionaries/cif_core.dic'
dictionary named 'cif_core.dic' version 2.4.1 from 2010-06-29.

Automatic conversion script
Id: cif_fix_enum 1527 2010-12-29 10:47:43Z saulius 

The following automatic conversions were performed:

'_chemical_melting_point' value '336-337K' was changed to '336.5(5)'
- the average value was taken and precision was
estimated.

'_symmetry_cell_setting' value 'Monoclinic' changed to
'monoclinic' according to
/home/saulius/struct/CIF-dictionaries/cif_core.dic dictionary named
'cif_core.dic' version 2.4.1 from
2010-06-29.

'_exptl_absorpt_correction_type' value 'None' changed to
'none' according to
/home/saulius/struct/CIF-dictionaries/cif_core.dic dictionary named
'cif_core.dic' version 2.4.1 from 2010-06-29.

Automatic conversion script
Id: cif_fix_values 1715 2011-07-08 13:25:40Z adriana 
;
_cod_original_cell_volume 1450.8(11)
_cod_original_sg_symbol_H-M 'P 21/n'
_cod_database_code 2003778

loop_
_symmetry_equiv_pos_as_xyz
'x, y, z'
'x+1/2, -y+1/2, z+1/2'
'-x, -y, -z'
'-x-1/2, y-1/2, -z-1/2'

loop_
_atom_site_aniso_label
_atom_site_aniso_U_11
_atom_site_aniso_U_12
_atom_site_aniso_U_13
_atom_site_aniso_U_22
_atom_site_aniso_U_23
_atom_site_aniso_U_33
C1 0.0607(13) 0.0072(11) 0.0228(11) 0.0644(14) -0.0053(10) 0.0513(13)
C1m 0.097(2) 0.0072(14) 0.0430(15) 0.082(2) -0.0064(13) 0.068(2)
N2 0.0722(12) 0.0088(9) 0.0209(9) 0.0646(12) -0.0001(9) 0.0475(11)
N3 0.0686(12) 0.0086(9) 0.0197(9) 0.0627(12) -0.0002(9) 0.0473(11)
C4 0.0556(13) 0.0078(10) 0.0185(10) 0.0617(14) -0.0008(10) 0.0448(12)
C4a 0.0680(14) 0.0058(11) 0.0261(11) 0.0555(13) 0.0003(10) 0.0511(13)
C4b 0.106(2) -0.0133(15) 0.047(2) 0.076(2) -0.0034(13) 0.070(2)
C5 0.0581(13) 0.0066(10) 0.0165(10) 0.0637(14) 0.0013(10) 0.0454(12)
C5a 0.0506(12) 0.0074(10) 0.0164(10) 0.0581(13) 0.0024(10) 0.0513(13)
C6 0.0648(14) 0.0081(12) 0.0268(12) 0.067(2) 0.0069(12) 0.0640(15)
C7 0.0630(15) 0.0020(12) 0.0336(14) 0.066(2) 0.0076(14) 0.091(2)
C8 0.064(2) -0.0046(12) 0.0282(14) 0.061(2) -0.0089(14) 0.096(2)
C9 0.0640(15) 0.0039(12) 0.0219(12) 0.068(2) -0.0117(13) 0.067(2)
C9a 0.0479(12) 0.0078(10) 0.0176(10) 0.0591(13) -0.0012(10) 0.0554(13)
C1p 0.0648(14) -0.0025(10) 0.0269(11) 0.0476(12) -0.0041(9) 0.0523(12)
C2p 0.0653(15) 0.0075(12) 0.0267(12) 0.071(2) -0.0071(11) 0.0610(15)
C3p 0.070(2) 0.0012(12) 0.0175(13) 0.067(2) -0.0036(12) 0.062(2)
C4p 0.096(2) -0.0024(13) 0.0294(14) 0.0650(15) -0.0024(11) 0.0540(14)
C5p 0.092(2) 0.0052(14) 0.0459(15) 0.080(2) 0.0028(13) 0.065(2)
C6p 0.0680(15) 0.0047(11) 0.0319(12) 0.0656(14) 0.0026(11) 0.0599(14)

loop_
_atom_site_label
_atom_site_occupancy
_atom_site_fract_x
_atom_site_fract_y
_atom_site_fract_z
_atom_site_U_iso_or_equiv
_atom_site_thermal_displace_type
_atom_site_calc_flag
_atom_site_refinement_flags
_atom_site_type_symbol
C1 1 0.2835(3) 0.04526(10) 0.2373(3) 0.0594(6) Uani d . C
H1 1 0.3973(3) 0.06144(10) 0.3173(3) 0.071 Uiso calc R H
C1m 1 0.2949(4) 0.02547(13) 0.0750(3) 0.0795(8) Uani d . C
H1M1 1 0.3325(4) 0.05976(13) 0.0297(3) 0.119 Uiso calc R H
H1M2 1 0.1821(4) 0.01192(13) -0.0069(3) 0.119 Uiso calc R H
H1M3 1 0.3772(4) -0.00771(13) 0.1000(3) 0.119 Uiso calc R H
N2 1 0.1508(3) 0.09546(9) 0.1940(2) 0.0633(5) Uani d . N
N3 1 0.1616(2) 0.13202(9) 0.3095(2) 0.0615(5) Uani d . N
C4 1 0.2793(3) 0.12495(10) 0.4835(3) 0.0552(6) Uani d . C
C4a 1 0.3346(3) 0.18744(10) 0.5703(3) 0.0582(6) Uani d . C
H4A 1 0.2283(3) 0.21240(10) 0.5334(3) 0.070 Uiso calc R H
C4b 1 0.4545(4) 0.22057(13) 0.5073(3) 0.0807(8) Uani d . C
H4B1 1 0.3999(4) 0.22156(13) 0.3853(3) 0.121 Uiso calc R H
H4B2 1 0.5636(4) 0.19893(13) 0.5465(3) 0.121 Uiso calc R H
H4B3 1 0.4751(4) 0.26199(13) 0.5505(3) 0.121 Uiso calc R H
C5 1 0.3023(3) 0.07063(10) 0.5645(3) 0.0579(6) Uani d . C
H5 1 0.3617(3) 0.07192(10) 0.6823(3) 0.069 Uiso calc R H
C5a 1 0.2453(3) 0.01021(10) 0.4894(3) 0.0554(6) Uani d . C
C6 1 0.2032(3) -0.03539(11) 0.5787(3) 0.0658(6) Uani d . C
H6 1 0.2206(3) -0.02762(11) 0.6896(3) 0.079 Uiso calc R H
C7 1 0.1367(3) -0.09122(12) 0.5061(4) 0.0731(7) Uani d . C
H7 1 0.1098(3) -0.12113(12) 0.5673(4) 0.088 Uiso calc R H
C8 1 0.1100(3) -0.10271(12) 0.3411(4) 0.0759(7) Uani d . C
H8 1 0.0618(3) -0.14010(12) 0.2901(4) 0.091 Uiso calc R H
C9 1 0.1541(3) -0.05935(11) 0.2515(3) 0.0687(7) Uani d . C
H9 1 0.1356(3) -0.06780(11) 0.1406(3) 0.082 Uiso calc R H
C9a 1 0.2265(3) -0.00277(10) 0.3250(3) 0.0559(6) Uani d . C
C1p 1 0.4122(2) 0.18394(7) 0.76314(12) 0.0544(6) Uani d G C
C2p 1 0.5827(2) 0.16324(7) 0.8579(2) 0.0660(6) Uani d G C
C3p 1 0.6491(2) 0.15775(7) 1.0339(2) 0.0702(7) Uani d G C
C4p 1 0.5449(2) 0.17296(8) 1.11523(12) 0.0727(7) Uani d G C
C5p 1 0.3743(2) 0.19365(8) 1.0205(2) 0.0747(7) Uani d G C
C6p 1 0.30799(15) 0.19914(7) 0.8444(2) 0.0630(6) Uani d G C
H2P 1 0.6634(2) 0.15147(11) 0.7949(2) 0.076 Uiso d G H
H3P 1 0.7811(2) 0.14173(11) 1.1073(2) 0.076 Uiso d G H
H4P 1 0.5963(3) 0.16871(12) 1.25154(12) 0.076 Uiso d G H
H5P 1 0.2937(3) 0.20542(12) 1.0834(2) 0.076 Uiso d G H
H6P 1 0.1759(2) 0.21516(11) 0.7711(2) 0.076 Uiso d G H

loop_
_atom_type_symbol
_atom_type_description
_atom_type_scat_source
_atom_type_scat_dispersion_real
_atom_type_scat_dispersion_imag
C C 'International Tables Vol C Tables 4.2.6.8 and 6.1.1.4' 0.0033 0.0016
H H 'International Tables Vol C Tables 4.2.6.8 and 6.1.1.4' 0.0000 0.0000
N N 'International Tables Vol C Tables 4.2.6.8 and 6.1.1.4' 0.0061 0.0033

loop_
_geom_angle_atom_site_label_1
_geom_angle_atom_site_label_2
_geom_angle_atom_site_label_3
_geom_angle
_geom_angle_publ_flag
N2 C1 C9a 105.1(2) y
N2 C1 C1m 108.4(2) ?
C9a C1 C1m 116.6(2) ?
N3 N2 C1 118.3(2) y
N2 N3 C4 124.4(2) y
C5 C4 N3 122.2(2) y
C5 C4 C4a 125.0(2) ?
N3 C4 C4a 111.0(2) ?
C1p C4a C4 113.5(2) ?
C1p C4a C4b 112.7(2) ?
C4 C4a C4b 110.3(2) ?
C4 C5 C5a 127.5(2) y
C6 C5a C9a 119.1(2) ?
C6 C5a C5 120.1(2) ?
C9a C5a C5 120.7(2) y
C7 C6 C5a 121.3(2) ?
C6 C7 C8 119.4(2) ?
C9 C8 C7 120.6(2) ?
C8 C9 C9a 120.8(2) ?
C9 C9a C5a 118.6(2) ?
C9 C9a C1 123.5(2) ?
C5a C9a C1 117.9(2) y
C2p C1p C6p 120.0 ?
C2p C1p C4a 120.81(12) ?
C6p C1p C4a 119.14(12) ?
C3p C2p C1p 120.0 ?
C2p C3p C4p 120.0 ?
C5p C4p C3p 120.0 ?
C4p C5p C6p 120.0 ?
C5p C6p C1p 120.0 ?

loop_
_geom_bond_atom_site_label_1
_geom_bond_atom_site_label_2
_geom_bond_distance
_geom_bond_publ_flag
C1 N2 1.493(3) y
C1 C9a 1.494(3) y
C1 C1m 1.525(3) ?
N2 N3 1.255(2) y
N3 C4 1.420(3) y
C4 C5 1.344(3) y
C4 C4a 1.523(3) ?
C4a C1p 1.522(2) ?
C4a C4b 1.532(3) ?
C5 C5a 1.451(3) y
C5a C6 1.399(3) ?
C5a C9a 1.403(3) y
C6 C7 1.369(4) ?
C7 C8 1.382(4) ?
C8 C9 1.376(4) ?
C9 C9a 1.397(3) ?
C1p C2p 1.39 ?
C1p C6p 1.40 ?
C2p C3p 1.39 ?
C3p C4p 1.40 ?
C4p C5p 1.39 ?
C5p C6p 1.39 ?

loop_
_geom_torsion_atom_site_label_1
_geom_torsion_atom_site_label_2
_geom_torsion_atom_site_label_3
_geom_torsion_atom_site_label_4
_geom_torsion
_geom_torsion_publ_flag
C9a C1 N2 N3 78.5(2) y
C1m C1 N2 N3 -156.2(2) ?
C1 N2 N3 C4 -7.5(3) y
N2 N3 C4 C5 -45.8(3) y
N2 N3 C4 C4a 148.7(2) ?
C5 C4 C4a C1p -3.2(3) ?
N3 C4 C4a C1p 161.9(2) ?
C5 C4 C4a C4b 124.4(2) ?
N3 C4 C4a C4b -70.6(2) ?
N3 C4 C5 C5a 13.3(4) y
C4a C4 C5 C5a 176.8(2) ?
C4 C5 C5a C6 -149.9(2) ?
C4 C5 C5a C9a 28.2(3) y
C9a C5a C6 C7 -3.0(3) ?
C5 C5a C6 C7 175.1(2) ?
C5a C6 C7 C8 -0.3(4) ?
C6 C7 C8 C9 1.9(4) ?
C7 C8 C9 C9a -0.1(4) ?
C8 C9 C9a C5a -3.1(3) ?
C8 C9 C9a C1 177.6(2) ?
C6 C5a C9a C9 4.6(3) ?
C5 C5a C9a C9 -173.4(2) ?
C6 C5a C9a C1 -176.1(2) ?
C5 C5a C9a C1 5.9(3) ?
N2 C1 C9a C9 107.8(2) ?
C1m C1 C9a C9 -12.2(3) ?
N2 C1 C9a C5a -71.5(2) y
C1m C1 C9a C5a 168.5(2) ?
C4 C4a C1p C2p 76.9(2) ?
C4b C4a C1p C2p -49.4(2) ?
C4 C4a C1p C6p -100.3(2) ?
C4b C4a C1p C6p 133.4(2) ?
C6p C1p C2p C3p 0.0 ?
C4a C1p C2p C3p -177.2(2) ?
C1p C2p C3p C4p 0.0 ?
C2p C3p C4p C5p 0.0 ?
C3p C4p C5p C6p 0.0 ?
C4p C5p C6p C1p 0.0 ?
C2p C1p C6p C5p 0.0 ?
C4a C1p C6p C5p 177.22(15) ?
